data_4503146
loop_
_publ_author_name
'Wang, Yujiang'
'Tang, Liming'
'Yu, Jian'

_publ_section_title
;
 Investigation of Spontaneous Transition from Low-Molecular-Weight
 Hydrogel into Macroscopic Crystals
;
_journal_issue 3
_journal_name_full 'Crystal Growth &amp; Design'
_journal_page_first 884
_journal_paper_doi 10.1021/cg070619d
_journal_volume 8
_journal_year 2008
_chemical_formula_moiety 'C20 H18 N2 O11'
_chemical_formula_sum 'C20 H18 N2 O11'
_chemical_formula_weight 462.36
_chemical_name_systematic
; 
 ? 
;
_space_group_IT_number 14
_symmetry_cell_setting monoclinic
_symmetry_space_group_name_Hall '-P 2ybc'
_symmetry_space_group_name_H-M 'P 1 21/c 1'
_atom_sites_solution_hydrogens geom
_atom_sites_solution_primary direct
_atom_sites_solution_secondary difmap
_audit_creation_method SHELXL-97
_cell_angle_alpha 90.00
_cell_angle_beta 93.13(3)
_cell_angle_gamma 90.00
_cell_formula_units_Z 4
_cell_length_a 14.341(4)
_cell_length_b 12.286(3)
_cell_length_c 10.964(3)
_cell_measurement_reflns_used 39
_cell_measurement_temperature 294(1)
_cell_measurement_theta_max 12.48
_cell_measurement_theta_min 5.03
_cell_volume 1928.9(9)
_computing_cell_refinement 'XSCANS (Bruker, 1997)'
_computing_data_collection 'XSCANS (Bruker, 1997)'
_computing_data_reduction 'XSCANS (Bruker, 1997)'
_computing_molecular_graphics 'SHELXTL (Bruker, 1997)'
_computing_publication_material 'SHELXTL (Bruker, 1997)'
_computing_structure_refinement 'SHELXTL (Bruker, 1997)'
_computing_structure_solution 'SHELXTL (Bruker, 1997)'
_diffrn_ambient_temperature 294(1)
_diffrn_measured_fraction_theta_full 0.973
_diffrn_measured_fraction_theta_max 0.973
_diffrn_measurement_device_type 'Bruker P4'
_diffrn_measurement_method '\w scans'
_diffrn_radiation_monochromator graphite
_diffrn_radiation_source 'fine-focus sealed tube'
_diffrn_radiation_type MoK\a
_diffrn_radiation_wavelength 0.71073
_diffrn_reflns_av_R_equivalents 0.0320
_diffrn_reflns_av_sigmaI/netI 0.0382
_diffrn_reflns_limit_h_max 17
_diffrn_reflns_limit_h_min -17
_diffrn_reflns_limit_k_max 1
_diffrn_reflns_limit_k_min -14
_diffrn_reflns_limit_l_max 11
_diffrn_reflns_limit_l_min -1
_diffrn_reflns_number 4466
_diffrn_reflns_theta_full 25.51
_diffrn_reflns_theta_max 25.51
_diffrn_reflns_theta_min 2.18
_diffrn_standards_decay_% 0
_diffrn_standards_interval_count 97
_diffrn_standards_number 3
_exptl_absorpt_coefficient_mu 0.132
_exptl_absorpt_correction_type none
_exptl_crystal_colour colorless
_exptl_crystal_density_diffrn 1.592
_exptl_crystal_density_method 'not measured'
_exptl_crystal_description prism
_exptl_crystal_F_000 960
_exptl_crystal_size_max 0.5
_exptl_crystal_size_mid 0.4
_exptl_crystal_size_min 0.3
_refine_diff_density_max 0.298
_refine_diff_density_min -0.191
_refine_diff_density_rms 0.044
_refine_ls_extinction_method none
_refine_ls_goodness_of_fit_ref 1.057
_refine_ls_hydrogen_treatment constr
_refine_ls_matrix_type full
_refine_ls_number_parameters 302
_refine_ls_number_reflns 3495
_refine_ls_number_restraints 0
_refine_ls_restrained_S_all 1.057
_refine_ls_R_factor_all 0.0552
_refine_ls_R_factor_gt 0.0430
_refine_ls_shift/su_max 0.000
_refine_ls_shift/su_mean 0.000
_refine_ls_structure_factor_coef Fsqd
_refine_ls_weighting_details 'calc w=1/[\s^2^(Fo^2^)+(0.0010P)^2^+1.5000P] where P=(Fo^2^+2Fc^2^)/3'
_refine_ls_weighting_scheme calc
_refine_ls_wR_factor_gt 0.0892
_refine_ls_wR_factor_ref 0.0945
_reflns_number_gt 2761
_reflns_number_total 3495
_reflns_threshold_expression I>2\s(I)
_cod_data_source_file cg070619d-file003.cif
_cod_data_source_block try
_cod_depositor_comments
;
The following automatic conversions were performed:

'_symmetry_cell_setting' value 'Monoclinic' changed to 'monoclinic'
according to /home/saulius/struct/CIF-dictionaries/cif_core.dic
dictionary named 'cif_core.dic' version 2.4.1 from 2010-06-29.

Automatic conversion script
Id: cif_fix_values 1715 2011-07-08 13:25:40Z adriana 
;
_cod_original_cell_volume 1929.0(8)
_cod_original_sg_symbol_H-M P2(1)/c
_cod_database_code 4503146

loop_
_symmetry_equiv_pos_as_xyz
'x, y, z'
'-x, y+1/2, -z+1/2'
'-x, -y, -z'
'x, -y-1/2, z-1/2'

loop_
_atom_site_label
_atom_site_type_symbol
_atom_site_fract_x
_atom_site_fract_y
_atom_site_fract_z
_atom_site_U_iso_or_equiv
_atom_site_adp_type
_atom_site_occupancy
_atom_site_symmetry_multiplicity
_atom_site_calc_flag
_atom_site_refinement_flags
O1 O 0.94609(12) 0.15958(16) 0.07730(16) 0.0580(5) Uani 1 1 d .
O2 O 0.93087(11) 0.22293(13) 0.26459(16) 0.0475(4) Uani 1 1 d .
O3 O 0.99517(10) -0.02661(14) 0.24085(18) 0.0508(4) Uani 1 1 d .
O4 O 0.91692(10) -0.18242(12) 0.23376(19) 0.0520(5) Uani 1 1 d .
H4A H 0.9697 -0.2083 0.2381 0.062 Uiso 1 1 calc R
O5 O 0.51368(11) -0.09299(14) 0.16812(17) 0.0526(5) Uani 1 1 d .
O6 O 0.57834(10) -0.15705(13) 0.34417(15) 0.0435(4) Uani 1 1 d .
H6B H 0.5337 -0.1989 0.3397 0.052 Uiso 1 1 calc R
O7 O 0.51552(11) 0.12449(14) 0.30304(17) 0.0521(5) Uani 1 1 d .
O8 O 0.55116(10) 0.21594(13) 0.13638(15) 0.0448(4) Uani 1 1 d .
O9 O 0.66301(12) 0.34890(15) 0.3655(2) 0.0598(5) Uani 1 1 d .
H9A H 0.6069 0.3614 0.3555 0.072 Uiso 1 1 calc R
O10 O 0.65410(11) 0.67589(13) 0.14401(17) 0.0500(4) Uani 1 1 d .
H10A H 0.6001 0.6638 0.1610 0.060 Uiso 1 1 calc R
N1 N 0.85344(14) 0.5333(2) 0.38850(19) 0.0528(6) Uani 1 1 d .
H1A H 0.9126 0.5312 0.3796 0.063 Uiso 1 1 calc R
N2 N 0.82863(14) 0.4969(2) 0.0440(2) 0.0562(6) Uani 1 1 d .
H2A H 0.8879 0.4986 0.0355 0.067 Uiso 1 1 calc R
C1 C 0.82426(13) 0.09005(16) 0.19578(19) 0.0294(4) Uani 1 1 d .
C2 C 0.82972(13) -0.02100(16) 0.22159(19) 0.0303(4) Uani 1 1 d .
C3 C 0.74847(13) -0.07907(16) 0.24228(19) 0.0305(4) Uani 1 1 d .
H3A H 0.7524 -0.1531 0.2597 0.037 Uiso 1 1 calc R
C4 C 0.66199(13) -0.02826(16) 0.23733(19) 0.0305(4) Uani 1 1 d .
C5 C 0.65653(13) 0.08319(16) 0.21250(19) 0.0304(4) Uani 1 1 d .
C6 C 0.73741(13) 0.14070(16) 0.19217(19) 0.0310(4) Uani 1 1 d .
H6A H 0.7335 0.2149 0.1757 0.037 Uiso 1 1 calc R
C7 C 0.90826(14) 0.16066(17) 0.1747(2) 0.0340(5) Uani 1 1 d .
C8 C 0.92214(14) -0.07736(17) 0.2317(2) 0.0341(5) Uani 1 1 d .
C9 C 0.57627(13) -0.09632(16) 0.2492(2) 0.0331(5) Uani 1 1 d .
C10 C 0.56608(14) 0.14452(17) 0.2185(2) 0.0345(5) Uani 1 1 d .
C11 C 0.80446(16) 0.4417(2) 0.3698(2) 0.0488(6) Uani 1 1 d .
H11A H 0.8339 0.3781 0.3467 0.059 Uiso 1 1 calc R
C12 C 0.70919(16) 0.4426(2) 0.3853(2) 0.0423(5) Uani 1 1 d .
C13 C 0.66835(16) 0.5390(2) 0.4200(2) 0.0430(6) Uani 1 1 d .
H13A H 0.6047 0.5413 0.4319 0.052 Uiso 1 1 calc R
C14 C 0.72187(17) 0.6315(2) 0.4369(2) 0.0500(6) Uani 1 1 d .
H14A H 0.6943 0.6965 0.4595 0.060 Uiso 1 1 calc R
C15 C 0.81589(18) 0.6276(2) 0.4202(2) 0.0547(7) Uani 1 1 d .
H15A H 0.8527 0.6896 0.4307 0.066 Uiso 1 1 calc R
C16 C 0.78717(16) 0.5859(2) 0.0860(2) 0.0482(6) Uani 1 1 d .
H16A H 0.8221 0.6481 0.1048 0.058 Uiso 1 1 calc R
C17 C 0.69185(15) 0.58502(19) 0.1014(2) 0.0394(5) Uani 1 1 d .
C18 C 0.64224(16) 0.49101(19) 0.0717(2) 0.0428(5) Uani 1 1 d .
H18A H 0.5782 0.4885 0.0812 0.051 Uiso 1 1 calc R
C19 C 0.68728(18) 0.4019(2) 0.0283(2) 0.0487(6) Uani 1 1 d .
H19A H 0.6539 0.3389 0.0082 0.058 Uiso 1 1 calc R
C20 C 0.78186(19) 0.4056(2) 0.0147(2) 0.0568(7) Uani 1 1 d .
H20A H 0.8130 0.3454 -0.0146 0.068 Uiso 1 1 calc R
O1W O 1.00279(13) 0.12961(16) 0.48454(17) 0.0606(5) Uani 1 1 d .
H1B H 0.9978 0.1864 0.5279 0.091 Uiso 1 1 d R
H1C H 0.9889 0.1536 0.4131 0.091 Uiso 1 1 d R

loop_
_atom_site_aniso_label
_atom_site_aniso_U_11
_atom_site_aniso_U_22
_atom_site_aniso_U_33
_atom_site_aniso_U_23
_atom_site_aniso_U_13
_atom_site_aniso_U_12
O1 0.0532(10) 0.0716(13) 0.0504(11) -0.0013(9) 0.0144(9) -0.0263(9)
O2 0.0382(9) 0.0450(9) 0.0595(11) -0.0126(8) 0.0057(7) -0.0149(7)
O3 0.0248(8) 0.0447(9) 0.0832(13) 0.0056(9) 0.0036(8) -0.0013(7)
O4 0.0293(8) 0.0326(8) 0.0939(14) 0.0026(9) 0.0012(9) 0.0079(7)
O5 0.0344(9) 0.0514(10) 0.0703(12) 0.0122(9) -0.0141(8) -0.0096(7)
O6 0.0356(8) 0.0404(9) 0.0543(10) 0.0046(8) 0.0007(7) -0.0155(7)
O7 0.0358(8) 0.0489(10) 0.0736(13) 0.0148(9) 0.0216(8) 0.0090(8)
O8 0.0390(8) 0.0429(9) 0.0532(11) 0.0081(8) 0.0074(7) 0.0154(7)
O9 0.0433(10) 0.0515(11) 0.0839(14) -0.0098(10) -0.0049(10) 0.0088(8)
O10 0.0408(9) 0.0455(10) 0.0649(12) -0.0059(8) 0.0133(8) -0.0043(8)
N1 0.0322(10) 0.0738(16) 0.0530(13) 0.0127(11) 0.0085(9) 0.0069(11)
N2 0.0393(11) 0.0772(16) 0.0528(14) 0.0071(12) 0.0092(10) 0.0085(11)
C1 0.0261(10) 0.0278(10) 0.0343(12) -0.0017(8) 0.0019(8) -0.0023(8)
C2 0.0255(10) 0.0288(10) 0.0364(12) -0.0017(9) 0.0011(8) 0.0001(8)
C3 0.0280(10) 0.0237(9) 0.0400(12) 0.0000(9) 0.0023(8) -0.0012(8)
C4 0.0266(10) 0.0289(10) 0.0360(12) -0.0020(9) 0.0017(8) -0.0014(8)
C5 0.0264(10) 0.0279(10) 0.0367(12) -0.0033(9) 0.0017(8) 0.0016(8)
C6 0.0303(10) 0.0245(10) 0.0382(12) 0.0021(9) 0.0024(8) 0.0005(8)
C7 0.0277(10) 0.0298(11) 0.0444(13) 0.0048(9) 0.0018(9) -0.0010(8)
C8 0.0284(10) 0.0329(11) 0.0411(13) 0.0028(9) 0.0035(9) 0.0013(9)
C9 0.0259(10) 0.0247(10) 0.0488(14) -0.0035(9) 0.0041(9) -0.0004(8)
C10 0.0261(10) 0.0284(11) 0.0490(14) -0.0055(10) 0.0025(9) -0.0002(8)
C11 0.0409(13) 0.0595(16) 0.0465(15) 0.0057(12) 0.0061(11) 0.0163(12)
C12 0.0388(12) 0.0492(14) 0.0385(13) 0.0018(11) -0.0020(10) 0.0086(11)
C13 0.0337(11) 0.0556(15) 0.0397(13) -0.0012(11) 0.0029(9) 0.0075(11)
C14 0.0476(14) 0.0514(15) 0.0513(15) -0.0040(12) 0.0035(11) 0.0059(12)
C15 0.0464(14) 0.0620(17) 0.0558(17) 0.0052(13) 0.0043(12) -0.0040(13)
C16 0.0399(13) 0.0594(16) 0.0460(15) 0.0025(12) 0.0078(11) -0.0047(12)
C17 0.0368(12) 0.0458(13) 0.0359(13) 0.0050(10) 0.0055(9) -0.0013(10)
C18 0.0381(12) 0.0469(13) 0.0435(14) 0.0056(11) 0.0027(10) -0.0006(10)
C19 0.0572(15) 0.0434(14) 0.0451(15) 0.0038(11) 0.0001(11) 0.0025(12)
C20 0.0622(17) 0.0593(17) 0.0493(16) 0.0038(13) 0.0074(13) 0.0193(14)
O1W 0.0636(11) 0.0643(12) 0.0542(11) -0.0033(9) 0.0053(9) 0.0132(10)

loop_
_atom_type_symbol
_atom_type_description
_atom_type_scat_dispersion_real
_atom_type_scat_dispersion_imag
_atom_type_scat_source
C C 0.0033 0.0016 'International Tables Vol C Tables 4.2.6.8 and 6.1.1.4'
H H 0.0000 0.0000 'International Tables Vol C Tables 4.2.6.8 and 6.1.1.4'
N N 0.0061 0.0033 'International Tables Vol C Tables 4.2.6.8 and 6.1.1.4'
O O 0.0106 0.0060 'International Tables Vol C Tables 4.2.6.8 and 6.1.1.4'

loop_
_geom_angle_atom_site_label_1
_geom_angle_atom_site_label_2
_geom_angle_atom_site_label_3
_geom_angle
C8 O4 H4A 109.5
C9 O6 H6B 109.5
C12 O9 H9A 109.5
C17 O10 H10A 109.5
C15 N1 C11 123.8(2)
C15 N1 H1A 118.1
C11 N1 H1A 118.1
C20 N2 C16 122.8(2)
C20 N2 H2A 118.6
C16 N2 H2A 118.6
C6 C1 C2 118.92(18)
C6 C1 C7 117.29(17)
C2 C1 C7 123.77(18)
C1 C2 C3 119.68(18)
C1 C2 C8 120.54(18)
C3 C2 C8 119.75(18)
C4 C3 C2 121.09(19)
C4 C3 H3A 119.5
C2 C3 H3A 119.5
C3 C4 C5 119.29(18)
C3 C4 C9 118.79(18)
C5 C4 C9 121.75(18)
C6 C5 C4 119.49(18)
C6 C5 C10 118.85(18)
C4 C5 C10 121.43(18)
C5 C6 C1 121.54(18)
C5 C6 H6A 119.2
C1 C6 H6A 119.2
O1 C7 O2 125.1(2)
O1 C7 C1 121.4(2)
O2 C7 C1 113.39(19)
O3 C8 O4 124.0(2)
O3 C8 C2 121.61(19)
O4 C8 C2 114.32(18)
O5 C9 O6 126.26(19)
O5 C9 C4 119.3(2)
O6 C9 C4 114.41(18)
O7 C10 O8 126.10(19)
O7 C10 C5 118.5(2)
O8 C10 C5 115.38(19)
N1 C11 C12 119.2(2)
N1 C11 H11A 120.4
C12 C11 H11A 120.4
O9 C12 C13 124.5(2)
O9 C12 C11 117.1(2)
C13 C12 C11 118.4(2)
C14 C13 C12 120.1(2)
C14 C13 H13A 119.9
C12 C13 H13A 119.9
C15 C14 C13 119.8(2)
C15 C14 H14A 120.1
C13 C14 H14A 120.1
N1 C15 C14 118.7(3)
N1 C15 H15A 120.7
C14 C15 H15A 120.7
N2 C16 C17 119.6(2)
N2 C16 H16A 120.2
C17 C16 H16A 120.2
O10 C17 C18 124.5(2)
O10 C17 C16 117.2(2)
C18 C17 C16 118.4(2)
C19 C18 C17 120.1(2)
C19 C18 H18A 119.9
C17 C18 H18A 119.9
C18 C19 C20 119.9(3)
C18 C19 H19A 120.0
C20 C19 H19A 120.0
N2 C20 C19 119.1(2)
N2 C20 H20A 120.4
C19 C20 H20A 120.4
H1B O1W H1C 102.0

loop_
_geom_bond_atom_site_label_1
_geom_bond_atom_site_label_2
_geom_bond_distance
O1 C7 1.224(3)
O2 C7 1.276(3)
O3 C8 1.218(3)
O4 C8 1.293(3)
O4 H4A 0.8200
O5 C9 1.229(3)
O6 C9 1.280(3)
O6 H6B 0.8200
O7 C10 1.233(3)
O8 C10 1.267(3)
O9 C12 1.340(3)
O9 H9A 0.8200
O10 C17 1.336(3)
O10 H10A 0.8200
N1 C15 1.332(3)
N1 C11 1.336(3)
N1 H1A 0.8600
N2 C20 1.338(4)
N2 C16 1.339(3)
N2 H2A 0.8600
C1 C6 1.391(3)
C1 C2 1.395(3)
C1 C7 1.512(3)
C2 C3 1.395(3)
C2 C8 1.494(3)
C3 C4 1.387(3)
C3 H3A 0.9300
C4 C5 1.397(3)
C4 C9 1.498(3)
C5 C6 1.387(3)
C5 C10 1.505(3)
C6 H6A 0.9300
C11 C12 1.386(3)
C11 H11A 0.9300
C12 C13 1.383(3)
C13 C14 1.379(3)
C13 H13A 0.9300
C14 C15 1.371(3)
C14 H14A 0.9300
C15 H15A 0.9300
C16 C17 1.386(3)
C16 H16A 0.9300
C17 C18 1.386(3)
C18 C19 1.370(3)
C18 H18A 0.9300
C19 C20 1.373(4)
C19 H19A 0.9300
C20 H20A 0.9300
O1W H1B 0.8499
O1W H1C 0.8501

loop_
_geom_hbond_atom_site_label_D
_geom_hbond_atom_site_label_H
_geom_hbond_atom_site_label_A
_geom_hbond_distance_DH
_geom_hbond_distance_HA
_geom_hbond_distance_DA
_geom_hbond_angle_DHA
_geom_hbond_site_symmetry_A
O4 H4A O2 0.82 1.66 2.472(2) 171.1 2_745
O6 H6B O8 0.82 1.64 2.444(2) 167.3 2_645
O9 H9A O5 0.82 1.82 2.639(2) 172.8 2_655
O10 H10A O7 0.82 1.79 2.609(2) 174.8 2_655
O1W H1B O1 0.85 2.11 2.915(3) 157.0 4_566
O1W H1C O2 0.85 1.98 2.815(3) 166.7 .
N1 H1A O3 0.86 2.05 2.757(3) 139.5 2_755
N2 H2A O1W 0.86 2.27 2.947(3) 136.0 2_755
